data_2101314
loop_
_publ_author_name
'Marsh, R. E.'
'Bernal, I.'

_publ_section_title
;
 More space-group changes
;
_journal_issue 3
_journal_name_full 'Acta Crystallographica Section B'
_journal_page_first 300
_journal_page_last 307
_journal_paper_doi 10.1107/S0108768194011857
_journal_volume 51
_journal_year 1995
_chemical_formula_sum 'Ba3 P4 Sn2'
_symmetry_cell_setting monoclinic
_symmetry_space_group_name_Hall '-P 2ybc'
_symmetry_space_group_name_H-M 'P 1 21/c 1'
_cell_angle_alpha 90
_cell_angle_beta 112.80(10)
_cell_angle_gamma 90
_cell_formula_units_Z 4
_cell_length_a 7.886(4)
_cell_length_b 19.278(8)
_cell_length_c 7.869(4)
_cell_volume 1102.8(12)
_diffrn_radiation_type Mo
_diffrn_radiation_wavelength 0.71073
_cod_data_source_file cr0484.cif
_cod_data_source_block cr0484i
_cod_database_code 2101314

loop_
_atom_site_label
_atom_site_fract_x
_atom_site_fract_y
_atom_site_fract_z
Ba(1) .2982 .1884 .4328
Ba(3) .7694 .0614 .4559
Ba(5) .8178 .1947 -.0519
Sn(1) .3526 .1202 -.0876
Sn(2) .2252 .0058 .0513
P(1) .0272 .0571 .2128
P(3) .5349 .0714 .7232
P(5) .0657 .1788 .6954
P(6) .5602 .1894 .1875
